data_4029783
loop_
_publ_author_name
'Monot, Julien'
'Fensterbank, Louis'
'Malacria, Max'
'Lac\^ote, Emmanuel'
'Geib, Steven J.'
'Curran, Dennis P.'

_publ_section_title
;
 CAAC Boranes. Synthesis and characterization of cyclic (alkyl) (amino)
 carbene borane complexes from BF&#x2083; and BH&#x2083;.
;
_journal_name_full 'Beilstein journal of organic chemistry'
_journal_page_first 709
_journal_page_last 712
_journal_paper_doi 10.3762/bjoc.6.82
_journal_volume 6
_journal_year 2010
_chemical_absolute_configuration unk
_chemical_formula_moiety 'C25 H33 B1 F3 N1'
_chemical_formula_sum 'C25 H33 B F3 N'
_chemical_formula_weight 415.35
_space_group_IT_number 29
_symmetry_cell_setting orthorhombic
_symmetry_space_group_name_Hall 'P 2c -2b'
_symmetry_space_group_name_H-M 'P b c 21'
_atom_sites_solution_hydrogens geom
_atom_sites_solution_primary direct
_cell_angle_alpha 90
_cell_angle_beta 90
_cell_angle_gamma 90
_cell_formula_units_Z 4
_cell_length_a 8.3106(11)
_cell_length_b 16.120(2)
_cell_length_c 16.9678(18)
_cell_measurement_reflns_used 135
_cell_measurement_temperature 200
_cell_measurement_theta_max 22
_cell_measurement_theta_min 5
_cell_volume 2273.1(5)
_computing_cell_refinement 'Dirax/lsq (Duisenberg & Schreurs, 1989-2000)'
_computing_data_collection 'COLLECT (Nonius, 2001).'
_computing_data_reduction 'EvalCCD (Duisenberg & Schreurs 1990-2000)'
_computing_molecular_graphics 'CAMERON (Watkin et al., 1996)'
_computing_publication_material 'CRYSTALS (Betteridge et al., 2003)'
_computing_structure_refinement 'CRYSTALS (Betteridge et al., 2003)'
_computing_structure_solution 'Superflip (Palatinus & Chapuis, 2007)'
_diffrn_ambient_temperature 200
_diffrn_measured_fraction_theta_full 0.994
_diffrn_measured_fraction_theta_max 0.986
_diffrn_measurement_device 'Nonius KappaCCD'
_diffrn_measurement_device_type Area
_diffrn_measurement_method '\f & \w scans'
_diffrn_radiation_monochromator graphite
_diffrn_radiation_type 'Mo K\a'
_diffrn_radiation_wavelength 0.71073
_diffrn_reflns_av_R_equivalents 0.042
_diffrn_reflns_limit_h_max 11
_diffrn_reflns_limit_h_min -11
_diffrn_reflns_limit_k_max 15
_diffrn_reflns_limit_k_min -22
_diffrn_reflns_limit_l_max 15
_diffrn_reflns_limit_l_min -23
_diffrn_reflns_number 11847
_diffrn_reflns_theta_full 25.493
_diffrn_reflns_theta_max 29.991
_diffrn_reflns_theta_min 1.742
_diffrn_standards_number 0
_exptl_absorpt_coefficient_mu 0.086
_exptl_absorpt_correction_T_max 0.98
_exptl_absorpt_correction_T_min 0.97
_exptl_absorpt_correction_type multi-scan
_exptl_absorpt_process_details 'SADABS (Siemens, 1996)'
_exptl_crystal_colour colourless
_exptl_crystal_density_diffrn 1.214
_exptl_crystal_density_method 'not measured'
_exptl_crystal_description block
_exptl_crystal_F_000 888
_exptl_crystal_size_max 0.290
_exptl_crystal_size_mid 0.250
_exptl_crystal_size_min 0.190
_refine_diff_density_max 0.38
_refine_diff_density_min -0.34
_refine_ls_extinction_method None
_refine_ls_goodness_of_fit_ref 0.9218
_refine_ls_hydrogen_treatment none
_refine_ls_matrix_type full
_refine_ls_number_parameters 272
_refine_ls_number_reflns 3692
_refine_ls_number_restraints 1
_refine_ls_R_factor_all 0.0867
_refine_ls_R_factor_gt 0.0466
_refine_ls_shift/su_max 0.0054975
_refine_ls_shift/su_mean 0.4437670
_refine_ls_structure_factor_coef Fsqd
_refine_ls_weighting_details
;
 Method= Modified Sheldrick 
 w=1/[\s^2^(F^2^) + ( 0.06P)^2^ + 0.53P] 
 ,where P=(max(Fo^2^,0) + 2Fc^2^)/3 
;
_refine_ls_weighting_scheme calc
_refine_ls_wR_factor_all 0.1161
_refine_ls_wR_factor_gt 0.1007
_refine_ls_wR_factor_ref 0.1157
_reflns_limit_h_max 11
_reflns_limit_h_min 0
_reflns_limit_k_max 22
_reflns_limit_k_min 0
_reflns_limit_l_max 23
_reflns_limit_l_min 0
_reflns_number_gt 2509
_reflns_number_total 3695
_reflns_threshold_expression I>2.0\s(I)
_oxford_refine_ls_r_factor_ref 0.0866
_oxford_reflns_number_all 3694
_oxford_reflns_threshold_expression_ref I>-3.0\s(I)
_cod_data_source_file 1860-5397-6-82-S2.cif
_cod_data_source_block 1
_cod_depositor_comments
;
The following automatic conversions were performed:

'_symmetry_cell_setting' value 'Orthorhombic' changed to
'orthorhombic' according to
/usr/data/users/saulius/automatic-downloads/retrospective/Beilstein/lib/dictionaries/cif_core.dic
dictionary named 'cif_core.dic' version 2.4.2 from 2011-04-26.

Automatic conversion script
Id: cif_fix_values 2281 2013-09-26 08:29:07Z andrius 
;
_cod_original_cell_volume 2273.2(5)
_cod_original_sg_symbol_H-M 'P b c 21 '
_cod_original_formula_sum 'C25 H33 B1 F3 N1'
_cod_database_code 4029783

loop_
_symmetry_equiv_pos_as_xyz
x,y,z
-x,y+1/2,z
x,-y+1/2,z+1/2
-x,-y,z+1/2

loop_
_atom_site_label
_atom_site_type_symbol
_atom_site_fract_x
_atom_site_fract_y
_atom_site_fract_z
_atom_site_U_iso_or_equiv
_atom_site_occupancy
_atom_site_adp_type
C1 C 0.1027(2) 0.31937(13) 0.47879(14) 0.0246 1.0000 Uani
C2 C -0.0674(3) 0.28741(13) 0.49276(14) 0.0258 1.0000 Uani
C3 C -0.1671(2) 0.35226(14) 0.44774(14) 0.0272 1.0000 Uani
C4 C -0.0736(2) 0.43257(13) 0.45320(14) 0.0236 1.0000 Uani
C5 C -0.1068(3) 0.28668(14) 0.58167(14) 0.0292 1.0000 Uani
C6 C -0.2675(3) 0.28082(16) 0.60384(17) 0.0375 1.0000 Uani
C7 C -0.3098(4) 0.28039(19) 0.68243(18) 0.0475 1.0000 Uani
C8 C -0.1942(4) 0.2867(2) 0.74027(17) 0.0557 1.0000 Uani
C9 C -0.0353(4) 0.2905(2) 0.71934(17) 0.0498 1.0000 Uani
C10 C 0.0081(3) 0.29027(16) 0.63998(16) 0.0377 1.0000 Uani
C11 C -0.0919(3) 0.20016(15) 0.45970(18) 0.0407 1.0000 Uani
C12 C -0.0914(3) 0.48573(16) 0.38011(16) 0.0339 1.0000 Uani
C13 C -0.1146(3) 0.48332(15) 0.52620(15) 0.0306 1.0000 Uani
C14 C 0.2359(2) 0.45035(14) 0.44575(15) 0.0271 1.0000 Uani
C15 C 0.3027(3) 0.49315(14) 0.50955(16) 0.0306 1.0000 Uani
C16 C 0.4247(3) 0.54949(16) 0.49297(19) 0.0404 1.0000 Uani
C17 C 0.4776(3) 0.56216(18) 0.4177(2) 0.0475 1.0000 Uani
C18 C 0.4147(3) 0.51710(19) 0.35638(19) 0.0455 1.0000 Uani
C19 C 0.2932(3) 0.45929(16) 0.36842(16) 0.0331 1.0000 Uani
C20 C 0.2411(3) 0.40585(19) 0.29938(17) 0.0407 1.0000 Uani
C21 C 0.1915(4) 0.4568(2) 0.22734(18) 0.0581 1.0000 Uani
C22 C 0.3758(4) 0.3466(2) 0.2756(2) 0.0565 1.0000 Uani
C23 C 0.2579(3) 0.47614(16) 0.59481(16) 0.0348 1.0000 Uani
C24 C 0.3869(4) 0.4222(2) 0.63375(19) 0.0528 1.0000 Uani
C25 C 0.2325(4) 0.55505(19) 0.64289(19) 0.0502 1.0000 Uani
N1 N 0.09754(19) 0.39703(10) 0.45972(11) 0.0218 1.0000 Uani
F1 F 0.2465(2) 0.21544(10) 0.40421(12) 0.0522 1.0000 Uani
F2 F 0.40633(16) 0.30163(10) 0.47499(12) 0.0496 1.0000 Uani
F3 F 0.2612(2) 0.20261(11) 0.53754(13) 0.0603 1.0000 Uani
B1 B 0.2647(3) 0.25781(19) 0.4754(2) 0.0388 1.0000 Uani
H31 H -0.2701 0.3585 0.4711 0.0486(14) 1.0000 Uiso
H32 H -0.1795 0.3362 0.3940 0.0486(14) 1.0000 Uiso
H61 H -0.3487 0.2769 0.5643 0.0486(14) 1.0000 Uiso
H71 H -0.4198 0.2759 0.6967 0.0486(14) 1.0000 Uiso
H81 H -0.2245 0.2883 0.7939 0.0486(14) 1.0000 Uiso
H91 H 0.0452 0.2930 0.7588 0.0486(14) 1.0000 Uiso
H101 H 0.1187 0.2928 0.6258 0.0486(14) 1.0000 Uiso
H111 H -0.1993 0.1827 0.4694 0.0486(14) 1.0000 Uiso
H112 H -0.0191 0.1630 0.4842 0.0486(14) 1.0000 Uiso
H113 H -0.0731 0.2006 0.4043 0.0486(14) 1.0000 Uiso
H121 H -0.0305 0.5352 0.3861 0.0486(14) 1.0000 Uiso
H122 H -0.2014 0.4993 0.3724 0.0486(14) 1.0000 Uiso
H123 H -0.0528 0.4560 0.3354 0.0486(14) 1.0000 Uiso
H131 H -0.0525 0.5328 0.5262 0.0486(14) 1.0000 Uiso
H132 H -0.0912 0.4518 0.5718 0.0486(14) 1.0000 Uiso
H133 H -0.2258 0.4970 0.5253 0.0486(14) 1.0000 Uiso
H161 H 0.4727 0.5798 0.5347 0.0486(14) 1.0000 Uiso
H171 H 0.5583 0.6026 0.4073 0.0486(14) 1.0000 Uiso
H181 H 0.4552 0.5256 0.3044 0.0486(14) 1.0000 Uiso
H201 H 0.1512 0.3736 0.3153 0.0486(14) 1.0000 Uiso
H211 H 0.1601 0.4205 0.1858 0.0486(14) 1.0000 Uiso
H212 H 0.2798 0.4897 0.2103 0.0486(14) 1.0000 Uiso
H213 H 0.1038 0.4918 0.2407 0.0486(14) 1.0000 Uiso
H221 H 0.3416 0.3137 0.2323 0.0486(14) 1.0000 Uiso
H222 H 0.4681 0.3778 0.2606 0.0486(14) 1.0000 Uiso
H223 H 0.4019 0.3119 0.3188 0.0486(14) 1.0000 Uiso
H231 H 0.1598 0.4460 0.5948 0.0486(14) 1.0000 Uiso
H241 H 0.3579 0.4118 0.6867 0.0486(14) 1.0000 Uiso
H242 H 0.4874 0.4501 0.6318 0.0486(14) 1.0000 Uiso
H243 H 0.3951 0.3710 0.6059 0.0486(14) 1.0000 Uiso
H251 H 0.2053 0.5404 0.6953 0.0486(14) 1.0000 Uiso
H252 H 0.3294 0.5865 0.6428 0.0486(14) 1.0000 Uiso
H253 H 0.1486 0.5866 0.6200 0.0486(14) 1.0000 Uiso

loop_
_atom_site_aniso_label
_atom_site_aniso_U_11
_atom_site_aniso_U_22
_atom_site_aniso_U_33
_atom_site_aniso_U_23
_atom_site_aniso_U_13
_atom_site_aniso_U_12
C1 0.0271(10) 0.0255(10) 0.0211(9) -0.0018(8) -0.0028(8) -0.0001(8)
C2 0.0264(10) 0.0244(11) 0.0265(10) 0.0031(9) -0.0021(8) -0.0029(8)
C3 0.0240(10) 0.0310(11) 0.0267(10) 0.0046(10) -0.0037(9) -0.0037(8)
C4 0.0173(8) 0.0275(10) 0.0259(10) 0.0030(9) -0.0009(8) 0.0031(7)
C5 0.0352(12) 0.0261(12) 0.0264(11) 0.0073(9) 0.0004(10) -0.0003(9)
C6 0.0348(12) 0.0394(14) 0.0383(13) 0.0132(11) 0.0010(11) -0.0010(10)
C7 0.0413(14) 0.0572(19) 0.0440(16) 0.0200(14) 0.0100(13) 0.0058(13)
C8 0.067(2) 0.071(2) 0.0299(14) 0.0192(14) 0.0098(14) 0.0181(16)
C9 0.0557(17) 0.063(2) 0.0303(13) 0.0129(13) -0.0062(13) 0.0098(15)
C10 0.0348(12) 0.0448(15) 0.0336(12) 0.0079(11) -0.0028(11) 0.0005(11)
C11 0.0514(14) 0.0280(12) 0.0427(15) -0.0034(11) -0.0022(12) -0.0093(11)
C12 0.0278(11) 0.0384(14) 0.0355(12) 0.0130(11) 0.0009(10) 0.0064(10)
C13 0.0274(11) 0.0301(12) 0.0345(12) -0.0010(10) 0.0000(9) 0.0054(9)
C14 0.0201(9) 0.0259(11) 0.0352(11) 0.0040(9) 0.0012(9) 0.0001(8)
C15 0.0210(9) 0.0285(12) 0.0424(13) -0.0007(10) -0.0073(9) 0.0025(9)
C16 0.0241(11) 0.0309(12) 0.0662(18) -0.0063(12) -0.0075(12) -0.0033(9)
C17 0.0261(12) 0.0377(15) 0.079(2) 0.0027(14) 0.0076(13) -0.0090(11)
C18 0.0311(12) 0.0482(16) 0.0572(17) 0.0121(14) 0.0130(12) -0.0049(12)
C19 0.0224(10) 0.0359(13) 0.0410(13) 0.0059(11) 0.0032(10) 0.0006(9)
C20 0.0349(13) 0.0574(17) 0.0300(12) 0.0005(12) 0.0092(10) -0.0030(12)
C21 0.0503(17) 0.087(3) 0.0369(15) 0.0089(16) 0.0063(14) -0.0074(17)
C22 0.0541(17) 0.067(2) 0.0483(16) -0.0130(16) 0.0173(14) 0.0033(16)
C23 0.0320(12) 0.0365(13) 0.0358(12) -0.0046(11) -0.0105(10) 0.0012(10)
C24 0.0545(17) 0.0549(18) 0.0490(17) -0.0002(14) -0.0241(14) 0.0056(14)
C25 0.0565(17) 0.0491(17) 0.0450(16) -0.0115(14) -0.0066(14) -0.0005(14)
N1 0.0182(7) 0.0251(8) 0.0221(9) 0.0011(7) -0.0012(7) 0.0008(6)
F1 0.0538(10) 0.0465(10) 0.0562(10) -0.0169(8) 0.0023(8) 0.0156(8)
F2 0.0267(7) 0.0554(9) 0.0666(11) -0.0037(8) -0.0048(8) 0.0119(6)
F3 0.0686(12) 0.0487(10) 0.0637(12) 0.0197(9) 0.0028(9) 0.0285(9)
B1 0.0361(13) 0.0347(15) 0.0457(15) 0.0013(13) -0.0012(13) 0.0166(11)

loop_
_atom_type_symbol
_atom_type_scat_dispersion_real
_atom_type_scat_dispersion_imag
_atom_type_scat_Cromer_Mann_a1
_atom_type_scat_Cromer_Mann_b1
_atom_type_scat_Cromer_Mann_a2
_atom_type_scat_Cromer_Mann_b2
_atom_type_scat_Cromer_Mann_a3
_atom_type_scat_Cromer_Mann_b3
_atom_type_scat_Cromer_Mann_a4
_atom_type_scat_Cromer_Mann_b4
_atom_type_scat_Cromer_Mann_c
_atom_type_scat_source
C 0.0033 0.0016 2.3100 20.8439 1.0200 10.2075 1.5886 0.5687 0.8650 51.6512 0.2156 'International Tables Vol C 4.2.6.8 and 6.1.1.4'
H 0.0000 0.0000 0.4930 10.5109 0.3229 26.1257 0.1402 3.1424 0.0408 57.7998 0.0030 'International Tables Vol C 4.2.6.8 and 6.1.1.4'
B 0.0013 0.0007 2.0545 23.2185 1.3326 1.0210 1.0979 60.3498 0.7068 0.1403 -0.1932 'International Tables Vol C 4.2.6.8 and 6.1.1.4'
F 0.0171 0.0103 3.5392 10.2825 2.6412 4.2944 1.5170 0.2615 1.0243 26.1476 0.2776 'International Tables Vol C 4.2.6.8 and 6.1.1.4'
N 0.0061 0.0033 12.2126 0.0057 3.1322 9.8933 2.0125 28.9975 1.1663 0.5826 -11.5290 'International Tables Vol C 4.2.6.8 and 6.1.1.4'

loop_
_geom_angle_atom_site_label_1
_geom_angle_atom_site_label_2
_geom_angle_atom_site_label_3
_geom_angle
_geom_angle_publ_flag
C2 C1 N1 109.62(17) yes
C2 C1 B1 123.5(2) yes
N1 C1 B1 126.26(19) yes
C1 C2 C3 101.11(16) yes
C1 C2 C5 110.56(18) yes
C3 C2 C5 112.13(18) yes
C1 C2 C11 112.20(19) yes
C3 C2 C11 111.83(19) yes
C5 C2 C11 108.89(19) yes
C2 C3 C4 105.95(16) yes
C2 C3 H31 110.6 no
C4 C3 H31 110.3 no
C2 C3 H32 110.4 no
C4 C3 H32 110.3 no
H31 C3 H32 109.3 no
C3 C4 C12 112.59(19) yes
C3 C4 C13 113.24(18) yes
C12 C4 C13 109.89(18) yes
C3 C4 N1 99.25(16) yes
C12 C4 N1 111.09(17) yes
C13 C4 N1 110.39(17) yes
C2 C5 C6 117.9(2) yes
C2 C5 C10 123.7(2) yes
C6 C5 C10 118.3(2) yes
C5 C6 C7 120.4(2) yes
C5 C6 H61 119.6 no
C7 C6 H61 120.0 no
C6 C7 C8 120.7(3) yes
C6 C7 H71 119.5 no
C8 C7 H71 119.8 no
C7 C8 C9 119.4(3) yes
C7 C8 H81 120.2 no
C9 C8 H81 120.4 no
C8 C9 C10 120.0(3) yes
C8 C9 H91 120.0 no
C10 C9 H91 120.0 no
C9 C10 C5 121.0(2) yes
C9 C10 H101 119.6 no
C5 C10 H101 119.4 no
C2 C11 H111 109.5 no
C2 C11 H112 109.6 no
H111 C11 H112 109.7 no
C2 C11 H113 109.5 no
H111 C11 H113 109.1 no
H112 C11 H113 109.4 no
C4 C12 H121 109.6 no
C4 C12 H122 109.7 no
H121 C12 H122 109.5 no
C4 C12 H123 109.6 no
H121 C12 H123 109.2 no
H122 C12 H123 109.3 no
C4 C13 H131 109.2 no
C4 C13 H132 109.3 no
H131 C13 H132 109.8 no
C4 C13 H133 109.2 no
H131 C13 H133 109.4 no
H132 C13 H133 109.8 no
C15 C14 C19 122.6(2) yes
C15 C14 N1 118.6(2) yes
C19 C14 N1 118.8(2) yes
C14 C15 C16 117.1(2) yes
C14 C15 C23 123.4(2) yes
C16 C15 C23 119.3(2) yes
C15 C16 C17 121.4(2) yes
C15 C16 H161 119.5 no
C17 C16 H161 119.0 no
C16 C17 C18 120.5(2) yes
C16 C17 H171 120.1 no
C18 C17 H171 119.4 no
C17 C18 C19 121.4(3) yes
C17 C18 H181 119.4 no
C19 C18 H181 119.2 no
C14 C19 C18 116.9(2) yes
C14 C19 C20 124.5(2) yes
C18 C19 C20 118.3(2) yes
C19 C20 C21 112.9(2) yes
C19 C20 C22 110.5(2) yes
C21 C20 C22 108.9(2) yes
C19 C20 H201 108.4 no
C21 C20 H201 108.0 no
C22 C20 H201 108.0 no
C20 C21 H211 109.5 no
C20 C21 H212 109.6 no
H211 C21 H212 109.2 no
C20 C21 H213 109.6 no
H211 C21 H213 109.3 no
H212 C21 H213 109.5 no
C20 C22 H221 109.5 no
C20 C22 H222 109.3 no
H221 C22 H222 109.2 no
C20 C22 H223 109.5 no
H221 C22 H223 109.7 no
H222 C22 H223 109.5 no
C15 C23 C24 110.0(2) yes
C15 C23 C25 113.1(2) yes
C24 C23 C25 109.9(2) yes
C15 C23 H231 107.6 no
C24 C23 H231 108.1 no
C25 C23 H231 107.9 no
C23 C24 H241 109.4 no
C23 C24 H242 109.3 no
H241 C24 H242 109.9 no
C23 C24 H243 109.2 no
H241 C24 H243 109.7 no
H242 C24 H243 109.3 no
C23 C25 H251 109.1 no
C23 C25 H252 109.0 no
H251 C25 H252 109.6 no
C23 C25 H253 109.4 no
H251 C25 H253 110.1 no
H252 C25 H253 109.7 no
C4 N1 C14 119.95(16) yes
C4 N1 C1 114.14(16) yes
C14 N1 C1 125.90(17) yes
C1 B1 F1 103.5(2) yes
C1 B1 F3 109.8(2) yes
F1 B1 F3 110.1(2) yes
C1 B1 F2 112.6(2) yes
F1 B1 F2 109.9(2) yes
F3 B1 F2 110.7(2) yes

loop_
_geom_bond_atom_site_label_1
_geom_bond_atom_site_label_2
_geom_bond_distance
_geom_bond_publ_flag
C1 C2 1.523(3) yes
C1 N1 1.294(3) yes
C1 B1 1.674(3) yes
C2 C3 1.537(3) yes
C2 C5 1.544(3) yes
C2 C11 1.528(3) yes
C3 C4 1.513(3) yes
C3 H31 0.948 no
C3 H32 0.953 no
C4 C12 1.515(3) yes
C4 C13 1.523(3) yes
C4 N1 1.538(2) yes
C5 C6 1.391(3) yes
C5 C10 1.376(3) yes
C6 C7 1.379(4) yes
C6 H61 0.954 no
C7 C8 1.377(5) yes
C7 H71 0.949 no
C8 C9 1.368(5) yes
C8 H81 0.945 no
C9 C10 1.394(4) yes
C9 H91 0.947 no
C10 H101 0.951 no
C11 H111 0.950 no
C11 H112 0.947 no
C11 H113 0.954 no
C12 H121 0.950 no
C12 H122 0.949 no
C12 H123 0.953 no
C13 H131 0.950 no
C13 H132 0.946 no
C13 H133 0.950 no
C14 C15 1.399(3) yes
C14 C19 1.403(3) yes
C14 N1 1.455(3) yes
C15 C16 1.390(3) yes
C15 C23 1.519(4) yes
C16 C17 1.367(4) yes
C16 H161 0.948 no
C17 C18 1.372(5) yes
C17 H171 0.952 no
C18 C19 1.390(4) yes
C18 H181 0.954 no
C19 C20 1.517(4) yes
C20 C21 1.529(4) yes
C20 C22 1.526(4) yes
C20 H201 0.950 no
C21 H211 0.953 no
C21 H212 0.950 no
C21 H213 0.949 no
C22 H221 0.950 no
C22 H222 0.953 no
C22 H223 0.946 no
C23 C24 1.530(4) yes
C23 C25 1.526(4) yes
C23 H231 0.949 no
C24 H241 0.946 no
C24 H242 0.950 no
C24 H243 0.952 no
C25 H251 0.947 no
C25 H252 0.952 no
C25 H253 0.946 no
F1 B1 1.396(4) yes
F2 B1 1.372(3) yes
F3 B1 1.380(4) yes
